data_1546116
loop_
_publ_author_name
'Krause, Lennard'
'Niep\"otter, Benedikt'
'Sch\"urmann, Christian J.'
'Stalke, Dietmar'
'Herbst-Irmer, Regine'

_publ_section_title
;
 Validation of experimental charge-density refinement strategies: when do
 we overfit?
;
_journal_issue 4
_journal_name_full IUCrJ
_journal_page_first
;
;
_journal_paper_doi 10.1107/S2052252517005103
_journal_volume 4
_journal_year 2017
_chemical_formula_moiety 'C20 H23 P S'
_chemical_formula_sum 'C20 H23 P S'
_chemical_formula_weight 326.41
_space_group_crystal_system orthorhombic
_space_group_IT_number 61
_space_group_name_Hall '-P 2ac 2ab'
_space_group_name_H-M_alt 'P b c a'
_symmetry_space_group_name_Hall '-P 2ac 2ab'
_symmetry_space_group_name_H-M 'P b c a'
_atom_sites_solution_hydrogens geom
_audit_creation_method XD2016rev.2016.01
_cell_angle_alpha 90
_cell_angle_beta 90
_cell_angle_gamma 90
_cell_formula_units_Z 8
_cell_length_a 10.932(2)
_cell_length_b 14.570(2)
_cell_length_c 21.091(3)
_cell_measurement_reflns_used 9781
_cell_measurement_temperature 99(2)
_cell_measurement_theta_max 52.1495
_cell_measurement_theta_min 2.6835
_cell_volume 3359.4(9)
_computing_cell_refinement 'SAINT V8.37A'
_computing_data_collection 'APEX2 v2012.2'
_computing_data_reduction 'SAINT V8.37A'
_computing_molecular_graphics 'XP Version 5.1'
_computing_publication_material 'XP Version 5.1'
_computing_structure_refinement 'Volkov et al, (2006)'
_computing_structure_solution 'SHELXT 2014/5 (Sheldrick, 2014)'
_diffrn_ambient_temperature 99(2)
_diffrn_measured_fraction_theta_full 1.000
_diffrn_measured_fraction_theta_max 0.999
_diffrn_measurement_device_type 'Bruker Smart APEX II Ultra'
_diffrn_measurement_method 'omega scans'
_diffrn_radiation_type MoK\a
_diffrn_radiation_wavelength 0.71073
_diffrn_reflns_av_R_equivalents 0.0248
_diffrn_reflns_av_unetI/netI 0.0141
_diffrn_reflns_Laue_measured_fraction_full 1.000
_diffrn_reflns_Laue_measured_fraction_max 0.999
_diffrn_reflns_limit_h_max 24
_diffrn_reflns_limit_h_min -24
_diffrn_reflns_limit_k_max 32
_diffrn_reflns_limit_k_min -32
_diffrn_reflns_limit_l_max 46
_diffrn_reflns_limit_l_min -46
_diffrn_reflns_number 222190
_diffrn_reflns_point_group_measured_fraction_full 1.000
_diffrn_reflns_point_group_measured_fraction_max 0.999
_diffrn_reflns_theta_full 25.242
_diffrn_reflns_theta_max 52.228
_diffrn_reflns_theta_min 1.931
_diffrn_source 'BRUKER Rotating Anode'
_exptl_absorpt_coefficient_mu 0.283
_exptl_absorpt_correction_T_max 0.9285
_exptl_absorpt_correction_T_min 0.8845
_exptl_absorpt_correction_type multi-scan
_exptl_absorpt_process_details SADABS-2016/2
_exptl_crystal_colour yellow
_exptl_crystal_density_diffrn 1.291
_exptl_crystal_description block
_exptl_crystal_F_000 1392
_exptl_crystal_size_max 0.120
_exptl_crystal_size_mid 0.110
_exptl_crystal_size_min 0.100
_refine_diff_density_max 0.221
_refine_diff_density_min -0.204
_refine_diff_density_rms 0.031
_refine_ls_extinction_method none
_refine_ls_goodness_of_fit_ref 1.204
_refine_ls_hydrogen_treatment constr
_refine_ls_matrix_type full
_refine_ls_number_parameters 332
_refine_ls_number_reflns 18435
_refine_ls_number_restraints 0
_refine_ls_restrained_S_all 1.204
_refine_ls_R_factor_all 0.0186
_refine_ls_R_factor_gt 0.0183
_refine_ls_R_Fsqd_factor 0.0117
_refine_ls_shift/su_max 0
_refine_ls_shift/su_mean 0.000
_refine_ls_structure_factor_coef Fsqd
_refine_ls_weighting_details
;
'calc w2 = 1/[s^2^(Fo^2^)]'
;
_refine_ls_weighting_scheme calc
_refine_ls_wR_factor_ref 0.0157
_reflns_Friedel_coverage 0.000
_reflns_number_gt 15462
_reflns_number_total 19329
_reflns_threshold_expression 'I > 2\s(I)'
_cod_data_source_file lc5072.cif
_cod_data_source_block 2_xd
_cod_database_code 1546116
_shelx_space_group_comment
;
The symmetry employed for this shelxl refinement is uniquely defined
by the following loop, which should always be used as a source of
symmetry information in preference to the above space-group names.
They are only intended as comments.
;

loop_
_space_group_symop_operation_xyz
'x, y, z'
'-x+1/2, -y, z+1/2'
'-x, y+1/2, -z+1/2'
'x+1/2, -y+1/2, -z'
'-x, -y, -z'
'x-1/2, y, -z-1/2'
'x, -y-1/2, z-1/2'
'-x-1/2, y-1/2, z'

loop_
_atom_local_axes_atom_label
_atom_local_axes_atom0
_atom_local_axes_ax1
_atom_local_axes_atom1
_atom_local_axes_atom2
_atom_local_axes_ax2
S(1) P(1) Z S(1) H(13) Y
P(1) C(1) X P(1) S(1) Y
C(1) P(1) Z C(1) C(2) Y
C(2) C(5) Z C(2) C(7) Y
C(3) C(6) Z C(3) C(2) Y
C(4) C(7) Z C(4) C(3) Y
C(5) C(2) -Z C(5) C(6) Y
C(6) C(3) -Z C(6) C(7) Y
C(7) C(4) -Z C(7) C(2) Y
C(8) C(1) Z C(8) C(7) Y
C(9) C(12) Z C(9) C(14) Y
C(10) C(13) Z C(10) C(9) Y
C(11) C(14) Z C(11) C(10) Y
C(12) C(9) -Z C(12) C(13) Y
C(13) C(10) -Z C(13) C(14) Y
C(14) C(11) -Z C(14) C(9) Y
C(15) P(1) X C(15) H(15) Y
C(16) C(15) Z C(16) H(16A) Y
C(17) C(15) -Z C(17) H(17B) Y
C(18) P(1) -X C(18) H(18) Y
C(19) C(18) -Z C(19) H(19C) Y
C(20) C(18) Z C(20) H(20C) Y
H(3) C(3) Z H(3) C(4) Y
H(4) C(4) Z H(4) C(3) Y
H(5) C(5) Z H(5) C(4) Y
H(6) C(6) Z H(6) C(5) Y
H(8) C(8) Z H(8) C(7) Y
H(10) C(10) Z H(10) C(11) Y
H(11) C(11) Z H(11) C(10) Y
H(12) C(12) Z H(12) C(13) Y
H(13) C(13) Z H(13) C(12) Y
H(15) C(15) Z H(15) H(3) Y
H(16A) C(16) Z H(16A) H(16B) Y
H(16B) C(16) Z H(16B) H(16A) Y
H(16C) C(16) Z H(16C) H(16B) Y
H(17A) C(17) Z H(17A) H(17C) Y
H(17B) C(17) Z H(17B) H(17C) Y
H(17C) C(17) Z H(17C) H(17A) Y
H(18) C(18) Z H(18) C(19) Y
H(19A) C(19) Z H(19A) H(19C) Y
H(19B) C(19) Z H(19B) H(19A) Y
H(19C) C(19) Z H(19C) H(19A) Y
H(20A) C(20) Z H(20A) H(20C) Y
H(20B) C(20) Z H(20B) H(20C) Y
H(20C) C(20) Z H(20C) H(20A) Y

loop_
_atom_rho_multipole_atom_label
_atom_rho_multipole_coeff_Pv
_atom_rho_multipole_coeff_P00
_atom_rho_multipole_coeff_P11
_atom_rho_multipole_coeff_P1-1
_atom_rho_multipole_coeff_P10
_atom_rho_multipole_coeff_P20
_atom_rho_multipole_coeff_P21
_atom_rho_multipole_coeff_P2-1
_atom_rho_multipole_coeff_P22
_atom_rho_multipole_coeff_P2-2
_atom_rho_multipole_coeff_P30
_atom_rho_multipole_coeff_P31
_atom_rho_multipole_coeff_P3-1
_atom_rho_multipole_coeff_P32
_atom_rho_multipole_coeff_P3-2
_atom_rho_multipole_coeff_P33
_atom_rho_multipole_coeff_P3-3
_atom_rho_multipole_coeff_P40
_atom_rho_multipole_coeff_P41
_atom_rho_multipole_coeff_P4-1
_atom_rho_multipole_coeff_P42
_atom_rho_multipole_coeff_P4-2
_atom_rho_multipole_coeff_P43
_atom_rho_multipole_coeff_P4-3
_atom_rho_multipole_coeff_P44
_atom_rho_multipole_coeff_P4-4
_atom_rho_multipole_kappa
_atom_rho_multipole_kappa_prime0
_atom_rho_multipole_kappa_prime1
_atom_rho_multipole_kappa_prime2
_atom_rho_multipole_kappa_prime3
_atom_rho_multipole_kappa_prime4
_atom_rho_multipole_radial_slater_n0
_atom_rho_multipole_radial_slater_zeta0
_atom_rho_multipole_radial_slater_n1
_atom_rho_multipole_radial_slater_zeta1
_atom_rho_multipole_radial_slater_n2
_atom_rho_multipole_radial_slater_zeta2
_atom_rho_multipole_radial_slater_n3
_atom_rho_multipole_radial_slater_zeta3
_atom_rho_multipole_radial_slater_n4
_atom_rho_multipole_radial_slater_zeta4
S(1) 6.285(15) 0 0 0 -0.072(5) -0.208(5) 0 0 0 0 0.024(5) 0 0 0 0 0 0 0.015(5) 0 0 0 0 0 0 0 0 0.9913(9) 0.928413 0.928413 0.928413 0.928413 0.928413 4 3.8512666666667 4 3.8512666666667 4 3.8512666666667 4 3.8512666666667 4 3.8512666666667
P(1) 4.98(3) 0 -0.047(8) 0.197(8) 0 -0.092(8) 0 0 -0.001(7) -0.135(6) 0 -0.176(7) -0.353(7) 0 0 0.369(7) -0.051(6) 0.042(6) 0 0 -0.066(6) 0.119(6) 0 0 0.038(6) 0.032(6) 0.9653(17) 0.802592 0.802592 0.802592 0.802592 0.802592 4 3.45904 4 3.45904 4 3.45904 4 3.45904 4 3.45904
C(1) 4.11(2) 0 0 0.002(3) -0.039(7) 0.039(6) 0 -0.001(4) -0.150(5) 0 0.239(6) 0 -0.025(5) 0.155(6) 0 0 -0.011(4) 0.030(8) 0 -0.025(6) 0.001(7) 0 0 -0.001(5) -0.019(6) 0 0.995(2) 0.873989 0.873989 0.873989 0.873989 0.873989 2 3.1762 2 3.1762 2 3.1762 3 3.1762 4 3.1762
C(2) 3.952(12) 0 0 0.024(3) 0.007(4) 0.110(4) 0 -0.005(3) -0.156(3) 0 -0.219(4) 0 0.002(3) -0.164(3) 0 0 -0.009(2) 0.002(4) 0 -0.015(3) -0.010(3) 0 0 -0.007(3) 0.003(3) 0 1.0061(11) 0.95746 0.95746 0.95746 0.95746 0.95746 2 3.1762 2 3.1762 2 3.1762 3 3.1762 4 3.1762
C(3) 4.172(13) 0 0 -0.008(5) -0.007(4) 0.111(3) 0 -0.015(4) -0.180(4) 0 -0.266(4) 0 -0.017(3) -0.167(4) 0 0 -0.028(3) 0.030(4) 0 -0.001(4) 0.009(4) 0 0 -0.002(4) 0.022(3) 0 0.9951(11) 0.921369 0.921369 0.921369 0.921369 0.921369 2 3.1762 2 3.1762 2 3.1762 3 3.1762 4 3.1762
C(4) 4.086(10) 0 0 0.027(4) 0.010(3) 0.097(3) 0 0.008(3) -0.189(3) 0 -0.257(3) 0 -0.016(3) -0.172(3) 0 0 0.021(3) 0.020(3) 0 0.003(3) 0.003(3) 0 0 -0.004(3) -0.001(3) 0 0.9970(10) 0.923971 0.923971 0.923971 0.923971 0.923971 2 3.1762 2 3.1762 2 3.1762 3 3.1762 4 3.1762
C(5) 4.0864 0 0 0.0269 0.01 0.097 0 0.0075 -0.1886 0 -0.2568 0 -0.0158 -0.1715 0 0 0.0207 0.0197 0 0.0026 0.0027 0 0 -0.004 -0.0008 0 0.9970(10) 0.923971 0.923971 0.923971 0.923971 0.923971 2 3.1762 2 3.1762 2 3.1762 3 3.1762 4 3.1762
C(6) 4.1719 0 0 -0.0075 -0.0065 0.111 0 -0.0151 -0.1798 0 -0.2655 0 -0.0171 -0.1667 0 0 -0.0283 0.0298 0 -0.0014 0.0092 0 0 -0.0019 0.0219 0 0.9951(11) 0.921369 0.921369 0.921369 0.921369 0.921369 2 3.1762 2 3.1762 2 3.1762 3 3.1762 4 3.1762
C(7) 3.9518 0 0 0.0242 0.007 0.1101 0 -0.0048 -0.1562 0 -0.2193 0 0.0021 -0.1639 0 0 -0.0092 0.0023 0 -0.0145 -0.0099 0 0 -0.0073 0.0032 0 1.0061(11) 0.95746 0.95746 0.95746 0.95746 0.95746 2 3.1762 2 3.1762 2 3.1762 3 3.1762 4 3.1762
C(8) 4.131(19) 0 0 0.007(3) -0.004(6) 0.081(5) 0 0.002(3) -0.217(6) 0 -0.298(6) 0 -0.008(4) -0.183(6) 0 0 0.004(4) 0.067(7) 0 0.003(5) 0.009(7) 0 0 -0.000(5) 0.005(6) 0 0.9978(17) 0.874663 0.874663 0.874663 0.874663 0.874663 2 3.1762 2 3.1762 2 3.1762 3 3.1762 4 3.1762
C(9) 3.9518 0 0 0.0242 0.007 0.1101 0 -0.0048 -0.1562 0 -0.2193 0 0.0021 -0.1639 0 0 -0.0092 0.0023 0 -0.0145 -0.0099 0 0 -0.0073 0.0032 0 1.0061(11) 0.95746 0.95746 0.95746 0.95746 0.95746 2 3.1762 2 3.1762 2 3.1762 3 3.1762 4 3.1762
C(10) 4.1719 0 0 -0.0075 -0.0065 0.111 0 -0.0151 -0.1798 0 -0.2655 0 -0.0171 -0.1667 0 0 -0.0283 0.0298 0 -0.0014 0.0092 0 0 -0.0019 0.0219 0 0.9951(11) 0.921369 0.921369 0.921369 0.921369 0.921369 2 3.1762 2 3.1762 2 3.1762 3 3.1762 4 3.1762
C(11) 4.0864 0 0 0.0269 0.01 0.097 0 0.0075 -0.1886 0 -0.2568 0 -0.0158 -0.1715 0 0 0.0207 0.0197 0 0.0026 0.0027 0 0 -0.004 -0.0008 0 0.9970(10) 0.923971 0.923971 0.923971 0.923971 0.923971 2 3.1762 2 3.1762 2 3.1762 3 3.1762 4 3.1762
C(12) 4.0864 0 0 0.0269 0.01 0.097 0 0.0075 -0.1886 0 -0.2568 0 -0.0158 -0.1715 0 0 0.0207 0.0197 0 0.0026 0.0027 0 0 -0.004 -0.0008 0 0.9970(10) 0.923971 0.923971 0.923971 0.923971 0.923971 2 3.1762 2 3.1762 2 3.1762 3 3.1762 4 3.1762
C(13) 4.1719 0 0 -0.0075 -0.0065 0.111 0 -0.0151 -0.1798 0 -0.2655 0 -0.0171 -0.1667 0 0 -0.0283 0.0298 0 -0.0014 0.0092 0 0 -0.0019 0.0219 0 0.9951(11) 0.921369 0.921369 0.921369 0.921369 0.921369 2 3.1762 2 3.1762 2 3.1762 3 3.1762 4 3.1762
C(14) 3.9518 0 0 0.0242 0.007 0.1101 0 -0.0048 -0.1562 0 -0.2193 0 0.0021 -0.1639 0 0 -0.0092 0.0023 0 -0.0145 -0.0099 0 0 -0.0073 0.0032 0 1.0061(11) 0.95746 0.95746 0.95746 0.95746 0.95746 2 3.1762 2 3.1762 2 3.1762 3 3.1762 4 3.1762
C(15) 4.18(3) 0 0.019(5) 0.084(5) 0 -0.011(4) 0 0 -0.025(4) -0.012(4) 0 -0.171(5) -0.261(5) 0 0 0.230(4) -0.075(4) 0.054(5) 0 0 -0.037(5) 0.089(6) 0 0 0.076(5) 0.083(5) 0.944(2) 0.851188 0.851188 0.851188 0.851188 0.851188 2 3.1762 2 3.1762 2 3.1762 3 3.1762 4 3.1762
C(16) 4.44(2) 0 0 0 -0.093(5) -0.021(4) 0 0 0 0 0.431(5) 0 0 0 0 0.007(2) -0.238(4) 0.090(4) 0 0 0 0 -0.008(3) 0.139(4) 0 0 0.9404(16) 0.800468 0.800468 0.800468 0.800468 0.800468 2 3.1762 2 3.1762 2 3.1762 3 3.1762 4 3.1762
C(17) 4.4417 0 0 0 -0.0926 -0.0212 0 0 0 0 0.4313 0 0 0 0 0.0072 -0.2384 0.09 0 0 0 0 -0.0077 0.1393 0 0 0.9404(16) 0.800468 0.800468 0.800468 0.800468 0.800468 2 3.1762 2 3.1762 2 3.1762 3 3.1762 4 3.1762
C(18) 4.1756 0 0.0186 0.0835 0 -0.0108 0 0 -0.0249 -0.012 0 -0.1714 -0.2607 0 0 0.23 -0.0753 0.0542 0 0 -0.0367 0.089 0 0 0.0755 0.0832 0.944(2) 0.851188 0.851188 0.851188 0.851188 0.851188 2 3.1762 2 3.1762 2 3.1762 3 3.1762 4 3.1762
C(19) 4.4417 0 0 0 -0.0926 -0.0212 0 0 0 0 0.4313 0 0 0 0 0.0072 -0.2384 0.09 0 0 0 0 -0.0077 0.1393 0 0 0.9404(16) 0.800468 0.800468 0.800468 0.800468 0.800468 2 3.1762 2 3.1762 2 3.1762 3 3.1762 4 3.1762
C(20) 4.4417 0 0 0 -0.0926 -0.0212 0 0 0 0 0.4313 0 0 0 0 0.0072 -0.2384 0.09 0 0 0 0 -0.0077 0.1393 0 0 0.9404(16) 0.800468 0.800468 0.800468 0.800468 0.800468 2 3.1762 2 3.1762 2 3.1762 3 3.1762 4 3.1762
H(3) 0.884(3) 0 0 0 0.1175(15) 0 0 0 0 0 0 0 0 0 0 0 0 0 0 0 0 0 0 0 0 0 1.1 1.18 1.18 1.18 1.18 1.18 0 2 1 2 2 2 3 2 4 2
H(4) 0.8839 0 0 0 0.1175 0 0 0 0 0 0 0 0 0 0 0 0 0 0 0 0 0 0 0 0 0 1.1 1.18 1.18 1.18 1.18 1.18 0 2 1 2 2 2 3 2 4 2
H(5) 0.8839 0 0 0 0.1175 0 0 0 0 0 0 0 0 0 0 0 0 0 0 0 0 0 0 0 0 0 1.1 1.18 1.18 1.18 1.18 1.18 0 2 1 2 2 2 3 2 4 2
H(6) 0.8839 0 0 0 0.1175 0 0 0 0 0 0 0 0 0 0 0 0 0 0 0 0 0 0 0 0 0 1.1 1.18 1.18 1.18 1.18 1.18 0 2 1 2 2 2 3 2 4 2
H(8) 0.8839 0 0 0 0.1175 0 0 0 0 0 0 0 0 0 0 0 0 0 0 0 0 0 0 0 0 0 1.1 1.18 1.18 1.18 1.18 1.18 0 2 1 2 2 2 3 2 4 2
H(10) 0.8839 0 0 0 0.1175 0 0 0 0 0 0 0 0 0 0 0 0 0 0 0 0 0 0 0 0 0 1.1 1.18 1.18 1.18 1.18 1.18 0 2 1 2 2 2 3 2 4 2
H(11) 0.8839 0 0 0 0.1175 0 0 0 0 0 0 0 0 0 0 0 0 0 0 0 0 0 0 0 0 0 1.1 1.18 1.18 1.18 1.18 1.18 0 2 1 2 2 2 3 2 4 2
H(12) 0.8839 0 0 0 0.1175 0 0 0 0 0 0 0 0 0 0 0 0 0 0 0 0 0 0 0 0 0 1.1 1.18 1.18 1.18 1.18 1.18 0 2 1 2 2 2 3 2 4 2
H(13) 0.8839 0 0 0 0.1175 0 0 0 0 0 0 0 0 0 0 0 0 0 0 0 0 0 0 0 0 0 1.1 1.18 1.18 1.18 1.18 1.18 0 2 1 2 2 2 3 2 4 2
H(15) 0.805(7) 0 0 0 0.128(3) 0 0 0 0 0 0 0 0 0 0 0 0 0 0 0 0 0 0 0 0 0 1.1 1.18 1.18 1.18 1.18 1.18 0 2 1 2 2 2 3 2 4 2
H(16A) 0.831(5) 0 0 0 0.1266(15) 0 0 0 0 0 0 0 0 0 0 0 0 0 0 0 0 0 0 0 0 0 1.1 1.18 1.18 1.18 1.18 1.18 0 2 1 2 2 2 3 2 4 2
H(16B) 0.831 0 0 0 0.1266 0 0 0 0 0 0 0 0 0 0 0 0 0 0 0 0 0 0 0 0 0 1.1 1.18 1.18 1.18 1.18 1.18 0 2 1 2 2 2 3 2 4 2
H(16C) 0.831 0 0 0 0.1266 0 0 0 0 0 0 0 0 0 0 0 0 0 0 0 0 0 0 0 0 0 1.1 1.18 1.18 1.18 1.18 1.18 0 2 1 2 2 2 3 2 4 2
H(17A) 0.831 0 0 0 0.1266 0 0 0 0 0 0 0 0 0 0 0 0 0 0 0 0 0 0 0 0 0 1.1 1.18 1.18 1.18 1.18 1.18 0 2 1 2 2 2 3 2 4 2
H(17B) 0.831 0 0 0 0.1266 0 0 0 0 0 0 0 0 0 0 0 0 0 0 0 0 0 0 0 0 0 1.1 1.18 1.18 1.18 1.18 1.18 0 2 1 2 2 2 3 2 4 2
H(17C) 0.831 0 0 0 0.1266 0 0 0 0 0 0 0 0 0 0 0 0 0 0 0 0 0 0 0 0 0 1.1 1.18 1.18 1.18 1.18 1.18 0 2 1 2 2 2 3 2 4 2
H(18) 0.8045 0 0 0 0.1276 0 0 0 0 0 0 0 0 0 0 0 0 0 0 0 0 0 0 0 0 0 1.1 1.18 1.18 1.18 1.18 1.18 0 2 1 2 2 2 3 2 4 2
H(19A) 0.831 0 0 0 0.1266 0 0 0 0 0 0 0 0 0 0 0 0 0 0 0 0 0 0 0 0 0 1.1 1.18 1.18 1.18 1.18 1.18 0 2 1 2 2 2 3 2 4 2
H(19B) 0.831 0 0 0 0.1266 0 0 0 0 0 0 0 0 0 0 0 0 0 0 0 0 0 0 0 0 0 1.1 1.18 1.18 1.18 1.18 1.18 0 2 1 2 2 2 3 2 4 2
H(19C) 0.831 0 0 0 0.1266 0 0 0 0 0 0 0 0 0 0 0 0 0 0 0 0 0 0 0 0 0 1.1 1.18 1.18 1.18 1.18 1.18 0 2 1 2 2 2 3 2 4 2
H(20A) 0.831 0 0 0 0.1266 0 0 0 0 0 0 0 0 0 0 0 0 0 0 0 0 0 0 0 0 0 1.1 1.18 1.18 1.18 1.18 1.18 0 2 1 2 2 2 3 2 4 2
H(20B) 0.831 0 0 0 0.1266 0 0 0 0 0 0 0 0 0 0 0 0 0 0 0 0 0 0 0 0 0 1.1 1.18 1.18 1.18 1.18 1.18 0 2 1 2 2 2 3 2 4 2
H(20C) 0.831 0 0 0 0.1266 0 0 0 0 0 0 0 0 0 0 0 0 0 0 0 0 0 0 0 0 0 1.1 1.18 1.18 1.18 1.18 1.18 0 2 1 2 2 2 3 2 4 2

loop_
_atom_site_aniso_label
_atom_site_aniso_U_11
_atom_site_aniso_U_22
_atom_site_aniso_U_33
_atom_site_aniso_U_12
_atom_site_aniso_U_13
_atom_site_aniso_U_23
S(1) 0.011368(13) 0.016133(15) 0.018203(15) -0.003237(11) 0.004317(11) -0.003787(12)
P(1) 0.009546(12) 0.009326(12) 0.008771(12) -0.000740(10) 0.001024(10) -0.000802(10)
C(1) 0.01180(5) 0.01046(5) 0.00875(4) -0.00066(4) 0.00035(4) -0.00068(4)
C(2) 0.01140(5) 0.01136(5) 0.00927(4) -0.00019(4) 0.00088(4) -0.00004(4)
C(3) 0.01121(5) 0.01485(5) 0.01118(5) -0.00124(4) 0.00082(4) -0.00049(4)
C(4) 0.01237(5) 0.01736(6) 0.01492(5) -0.00259(5) 0.00161(4) 0.00019(4)
C(5) 0.01464(6) 0.01898(6) 0.01552(5) -0.00268(5) 0.00311(5) 0.00255(5)
C(6) 0.01543(5) 0.01734(6) 0.01207(5) -0.00069(5) 0.00273(4) 0.00265(4)
C(7) 0.01325(5) 0.01324(5) 0.00958(5) 0.00037(4) 0.00122(4) 0.00078(4)
C(8) 0.01682(6) 0.01548(6) 0.00907(5) -0.00036(5) 0.00001(4) 0.00002(4)
C(9) 0.01593(5) 0.01209(5) 0.00929(4) -0.00004(4) -0.00149(4) -0.00077(4)
C(10) 0.02058(6) 0.01593(6) 0.01085(5) -0.00142(5) -0.00376(4) -0.00161(4)
C(11) 0.02105(6) 0.01584(6) 0.01443(6) -0.00319(5) -0.00488(5) -0.00224(4)
C(12) 0.02114(6) 0.01479(5) 0.01484(6) -0.00582(5) -0.00260(5) -0.00147(4)
C(13) 0.01926(6) 0.01257(5) 0.01174(5) -0.00476(5) -0.00110(4) -0.00057(4)
C(14) 0.01383(5) 0.01016(5) 0.00940(4) -0.00072(4) -0.00108(4) -0.00062(4)
C(15) 0.01327(5) 0.01044(5) 0.01203(5) -0.00066(4) 0.00134(4) -0.00198(4)
C(16) 0.01842(6) 0.01649(6) 0.01326(5) -0.00103(5) 0.00200(4) -0.00511(4)
C(17) 0.02615(7) 0.01323(6) 0.01872(6) 0.00434(5) -0.00330(5) 0.00001(5)
C(18) 0.01259(5) 0.01309(5) 0.01112(5) -0.00053(4) 0.00021(4) 0.00206(4)
C(19) 0.02267(7) 0.02280(7) 0.01203(5) 0.00011(5) 0.00147(5) 0.00533(5)
C(20) 0.02364(7) 0.01688(6) 0.01833(6) 0.00791(5) 0.00080(5) 0.00061(5)

loop_
_atom_site_label
_atom_site_fract_x
_atom_site_fract_y
_atom_site_fract_z
_atom_site_occupancy
_atom_site_symmetry_multiplicity
_atom_site_U_iso_or_equiv
S(1) 0.604030(3) 0.330802(3) 0.5358020(17) 1 8 0.015
P(1) 0.436726(3) 0.298216(2) 0.5632750(16) 1 8 0.009
C(1) 0.402036(13) 0.314540(9) 0.648694(7) 1 8 0.010
C(2) 0.303081(13) 0.264624(9) 0.676372(6) 1 8 0.011
C(3) 0.206907(13) 0.221082(9) 0.640947(7) 1 8 0.012
C(4) 0.119010(13) 0.168349(10) 0.669895(7) 1 8 0.015
C(5) 0.117016(14) 0.156675(11) 0.736838(7) 1 8 0.016
C(6) 0.200110(14) 0.203308(10) 0.773012(7) 1 8 0.015
C(7) 0.293180(13) 0.258724(9) 0.744461(7) 1 8 0.012
C(8) 0.374461(14) 0.307695(10) 0.782637(7) 1 8 0.014
C(9) 0.462788(13) 0.365439(10) 0.756440(7) 1 8 0.012
C(10) 0.540525(15) 0.418287(10) 0.797177(7) 1 8 0.016
C(11) 0.625718(15) 0.477389(11) 0.772952(7) 1 8 0.017
C(12) 0.634569(15) 0.487663(10) 0.706141(7) 1 8 0.017
C(13) 0.563095(14) 0.437053(10) 0.665667(7) 1 8 0.015
C(14) 0.476514(13) 0.370879(9) 0.688534(6) 1 8 0.011
C(15) 0.416881(13) 0.173961(10) 0.546454(6) 1 8 0.012
C(16) 0.437598(14) 0.153514(10) 0.475988(7) 1 8 0.016
C(17) 0.504184(16) 0.118305(10) 0.588112(8) 1 8 0.019
C(18) 0.316860(13) 0.362555(10) 0.519445(6) 1 8 0.012
C(19) 0.358729(15) 0.389095(11) 0.452680(7) 1 8 0.019
C(20) 0.277762(15) 0.448357(11) 0.556255(7) 1 8 0.020
H(3) 0.197651 0.232378 0.590422 1 8 0.01490(2)
H(4) 0.049147 0.136662 0.640804 1 8 0.01786(3)
H(5) 0.048275 0.113192 0.758399 1 8 0.01965(3)
H(6) 0.197779 0.2016 0.824333 1 8 0.01794(3)
H(8) 0.36641 0.302111 0.83367 1 8 0.01655(3)
H(10) 0.52779 0.410203 0.847793 1 8 0.01894(3)
H(11) 0.684501 0.517412 0.803676 1 8 0.02053(3)
H(12) 0.698036 0.537317 0.686702 1 8 0.02031(3)
H(13) 0.570857 0.44906 0.615153 1 8 0.01743(3)
H(15) 0.322198 0.15507 0.558131 1 8 0.01430(2)
H(16A) 0.526384 0.17641 0.460509 1 8 0.02409(3)
H(16B) 0.431018 0.080369 0.469457 1 8 0.02409(3)
H(16C) 0.369336 0.185059 0.446309 1 8 0.02409(3)
H(17A) 0.487181 0.129244 0.63784 1 8 0.02905(4)
H(17B) 0.49115 0.046477 0.578123 1 8 0.02905(4)
H(17C) 0.597858 0.135302 0.577517 1 8 0.02905(4)
H(18) 0.240258 0.313953 0.516063 1 8 0.01472(2)
H(19A) 0.439974 0.430751 0.455154 1 8 0.02875(4)
H(19B) 0.28732 0.428366 0.430283 1 8 0.02875(4)
H(19C) 0.378086 0.330325 0.423378 1 8 0.02875(4)
H(20A) 0.240305 0.431831 0.602084 1 8 0.02943(4)
H(20B) 0.2097 0.483589 0.528494 1 8 0.02943(4)
H(20C) 0.353903 0.494179 0.563184 1 8 0.02943(4)

loop_
_atom_type_symbol
_atom_type_description
_atom_type_scat_dispersion_real
_atom_type_scat_dispersion_imag
_atom_type_scat_source
C C 0.0033 0.0016 'International Tables Vol C Tables 4.2.6.8 and 6.1.1.4'
H H 0.0000 0.0000 'International Tables Vol C Tables 4.2.6.8 and 6.1.1.4'
P P 0.1023 0.0942 'International Tables Vol C Tables 4.2.6.8 and 6.1.1.4'
S S 0.1246 0.1234 'International Tables Vol C Tables 4.2.6.8 and 6.1.1.4'

loop_
_geom_angle_atom_site_label_1
_geom_angle_atom_site_label_2
_geom_angle_atom_site_label_3
_geom_angle
_geom_angle_site_symmetry_1
_geom_angle_site_symmetry_2
_geom_angle_site_symmetry_3
_geom_angle_publ_flag
S(1) P(1) C(1) 116.282(5) 1_555 1_555 1_555 yes
S(1) P(1) C(15) 106.631(5) 1_555 1_555 1_555 yes
S(1) P(1) C(18) 112.686(5) 1_555 1_555 1_555 yes
C(1) P(1) C(15) 106.640(6) 1_555 1_555 1_555 yes
C(1) P(1) C(18) 105.915(6) 1_555 1_555 1_555 yes
C(15) P(1) C(18) 108.325(7) 1_555 1_555 1_555 yes
P(1) C(1) C(2) 119.088(10) 1_555 1_555 1_555 yes
P(1) C(1) C(14) 121.855(11) 1_555 1_555 1_555 yes
C(2) C(1) C(14) 118.923(13) 1_555 1_555 1_555 yes
C(1) C(2) C(3) 124.492(12) 1_555 1_555 1_555 yes
C(1) C(2) C(7) 119.604(12) 1_555 1_555 1_555 yes
C(3) C(2) C(7) 115.864(12) 1_555 1_555 1_555 yes
C(2) C(3) C(4) 121.841(13) 1_555 1_555 1_555 yes
C(2) C(3) H(3) 120.845(13) 1_555 1_555 1_555 yes
C(4) C(3) H(3) 117.197(13) 1_555 1_555 1_555 yes
C(3) C(4) C(5) 121.259(13) 1_555 1_555 1_555 yes
C(3) C(4) H(4) 118.686(14) 1_555 1_555 1_555 yes
C(5) C(4) H(4) 120.040(13) 1_555 1_555 1_555 yes
C(4) C(5) C(6) 118.973(13) 1_555 1_555 1_555 yes
C(4) C(5) H(5) 119.830(14) 1_555 1_555 1_555 yes
C(6) C(5) H(5) 121.163(14) 1_555 1_555 1_555 yes
C(5) C(6) C(7) 121.183(14) 1_555 1_555 1_555 yes
C(5) C(6) H(6) 122.055(14) 1_555 1_555 1_555 yes
C(7) C(6) H(6) 116.747(14) 1_555 1_555 1_555 yes
C(2) C(7) C(6) 120.370(13) 1_555 1_555 1_555 yes
C(2) C(7) C(8) 119.745(13) 1_555 1_555 1_555 yes
C(6) C(7) C(8) 119.883(13) 1_555 1_555 1_555 yes
C(7) C(8) C(9) 121.380(14) 1_555 1_555 1_555 yes
C(7) C(8) H(8) 118.903(15) 1_555 1_555 1_555 yes
C(9) C(8) H(8) 119.688(14) 1_555 1_555 1_555 yes
C(8) C(9) C(10) 119.813(13) 1_555 1_555 1_555 yes
C(8) C(9) C(14) 119.904(13) 1_555 1_555 1_555 yes
C(10) C(9) C(14) 120.278(13) 1_555 1_555 1_555 yes
C(9) C(10) C(11) 121.216(14) 1_555 1_555 1_555 yes
C(9) C(10) H(10) 117.152(15) 1_555 1_555 1_555 yes
C(11) C(10) H(10) 121.624(14) 1_555 1_555 1_555 yes
C(10) C(11) C(12) 118.911(13) 1_555 1_555 1_555 yes
C(10) C(11) H(11) 121.307(15) 1_555 1_555 1_555 yes
C(12) C(11) H(11) 119.764(14) 1_555 1_555 1_555 yes
C(11) C(12) C(13) 121.450(14) 1_555 1_555 1_555 yes
C(11) C(12) H(12) 119.316(13) 1_555 1_555 1_555 yes
C(13) C(12) H(12) 119.227(14) 1_555 1_555 1_555 yes
C(12) C(13) C(14) 121.850(13) 1_555 1_555 1_555 yes
C(12) C(13) H(13) 118.722(14) 1_555 1_555 1_555 yes
C(14) C(13) H(13) 119.405(13) 1_555 1_555 1_555 yes
C(1) C(14) C(9) 119.537(12) 1_555 1_555 1_555 yes
C(1) C(14) C(13) 124.346(13) 1_555 1_555 1_555 yes
C(9) C(14) C(13) 116.067(12) 1_555 1_555 1_555 yes
P(1) C(15) C(16) 110.941(9) 1_555 1_555 1_555 yes
P(1) C(15) C(17) 109.515(10) 1_555 1_555 1_555 yes
P(1) C(15) H(15) 108.137(10) 1_555 1_555 1_555 yes
C(16) C(15) C(17) 111.205(12) 1_555 1_555 1_555 yes
C(16) C(15) H(15) 107.927(11) 1_555 1_555 1_555 yes
C(17) C(15) H(15) 109.033(12) 1_555 1_555 1_555 yes
C(15) C(16) H(16A) 111.526(12) 1_555 1_555 1_555 yes
C(15) C(16) H(16B) 107.849(12) 1_555 1_555 1_555 yes
C(15) C(16) H(16C) 112.226(12) 1_555 1_555 1_555 yes
H(16A) C(16) H(16B) 109.143(13) 1_555 1_555 1_555 yes
H(16A) C(16) H(16C) 108.426(13) 1_555 1_555 1_555 yes
H(16B) C(16) H(16C) 107.558(12) 1_555 1_555 1_555 yes
C(15) C(17) H(17A) 111.911(13) 1_555 1_555 1_555 yes
C(15) C(17) H(17B) 108.674(13) 1_555 1_555 1_555 yes
C(15) C(17) H(17C) 110.618(13) 1_555 1_555 1_555 yes
H(17A) C(17) H(17B) 108.147(14) 1_555 1_555 1_555 yes
H(17A) C(17) H(17C) 109.398(14) 1_555 1_555 1_555 yes
H(17B) C(17) H(17C) 107.978(14) 1_555 1_555 1_555 yes
P(1) C(18) C(19) 111.991(10) 1_555 1_555 1_555 yes
P(1) C(18) C(20) 110.875(10) 1_555 1_555 1_555 yes
P(1) C(18) H(18) 104.162(10) 1_555 1_555 1_555 yes
C(19) C(18) C(20) 110.088(12) 1_555 1_555 1_555 yes
C(19) C(18) H(18) 109.329(12) 1_555 1_555 1_555 yes
C(20) C(18) H(18) 110.243(12) 1_555 1_555 1_555 yes
C(18) C(19) H(19A) 110.150(13) 1_555 1_555 1_555 yes
C(18) C(19) H(19B) 108.725(13) 1_555 1_555 1_555 yes
C(18) C(19) H(19C) 112.698(13) 1_555 1_555 1_555 yes
H(19A) C(19) H(19B) 108.639(14) 1_555 1_555 1_555 yes
H(19A) C(19) H(19C) 108.289(14) 1_555 1_555 1_555 yes
H(19B) C(19) H(19C) 108.248(13) 1_555 1_555 1_555 yes
C(18) C(20) H(20A) 112.231(13) 1_555 1_555 1_555 yes
C(18) C(20) H(20B) 107.824(13) 1_555 1_555 1_555 yes
C(18) C(20) H(20C) 111.032(13) 1_555 1_555 1_555 yes
H(20A) C(20) H(20B) 109.378(14) 1_555 1_555 1_555 yes
H(20A) C(20) H(20C) 108.099(14) 1_555 1_555 1_555 yes
H(20B) C(20) H(20C) 108.195(14) 1_555 1_555 1_555 yes

loop_
_geom_bond_atom_site_label_1
_geom_bond_atom_site_label_2
_geom_bond_distance
_geom_bond_site_symmetry_1
_geom_bond_site_symmetry_2
_geom_bond_publ_flag
S(1) P(1) 1.97643(5) 1_555 1_555 yes
P(1) C(1) 1.85635(15) 1_555 1_555 yes
P(1) C(15) 1.85754(14) 1_555 1_555 yes
P(1) C(18) 1.85752(15) 1_555 1_555 yes
C(1) C(2) 1.4283(2) 1_555 1_555 yes
C(1) C(14) 1.4293(2) 1_555 1_555 yes
C(2) C(3) 1.43739(19) 1_555 1_555 yes
C(2) C(7) 1.4427(2) 1_555 1_555 yes
C(3) C(4) 1.37346(19) 1_555 1_555 yes
C(3) H(3) 1.08300(14) 1_555 1_555 yes
C(4) C(5) 1.4223(2) 1_555 1_555 yes
C(4) H(4) 1.08301(15) 1_555 1_555 yes
C(5) C(6) 1.3671(2) 1_555 1_555 yes
C(5) H(5) 1.08300(15) 1_555 1_555 yes
C(6) C(7) 1.4317(2) 1_555 1_555 yes
C(6) H(6) 1.08300(15) 1_555 1_555 yes
C(7) C(8) 1.3953(2) 1_555 1_555 yes
C(8) C(9) 1.3948(2) 1_555 1_555 yes
C(8) H(8) 1.08299(15) 1_555 1_555 yes
C(9) C(10) 1.4329(2) 1_555 1_555 yes
C(9) C(14) 1.4422(2) 1_555 1_555 yes
C(10) C(11) 1.3675(2) 1_555 1_555 yes
C(10) H(10) 1.08301(15) 1_555 1_555 yes
C(11) C(12) 1.4203(2) 1_555 1_555 yes
C(11) H(11) 1.08301(15) 1_555 1_555 yes
C(12) C(13) 1.3722(2) 1_555 1_555 yes
C(12) H(12) 1.08299(16) 1_555 1_555 yes
C(13) C(14) 1.4346(2) 1_555 1_555 yes
C(13) H(13) 1.08299(14) 1_555 1_555 yes
C(15) C(16) 1.53259(18) 1_555 1_555 yes
C(15) C(17) 1.5298(2) 1_555 1_555 yes
C(15) H(15) 1.09900(14) 1_555 1_555 yes
C(16) H(16A) 1.07701(15) 1_555 1_555 yes
C(16) H(16B) 1.07699(14) 1_555 1_555 yes
C(16) H(16C) 1.07701(15) 1_555 1_555 yes
C(17) H(17A) 1.07702(16) 1_555 1_555 yes
C(17) H(17B) 1.07700(15) 1_555 1_555 yes
C(17) H(17C) 1.07700(18) 1_555 1_555 yes
C(18) C(19) 1.53032(19) 1_555 1_555 yes
C(18) C(20) 1.5324(2) 1_555 1_555 yes
C(18) H(18) 1.09900(15) 1_555 1_555 yes
C(19) H(19A) 1.07700(16) 1_555 1_555 yes
C(19) H(19B) 1.07700(16) 1_555 1_555 yes
C(19) H(19C) 1.07700(16) 1_555 1_555 yes
C(20) H(20A) 1.07700(16) 1_555 1_555 yes
C(20) H(20B) 1.07701(15) 1_555 1_555 yes
C(20) H(20C) 1.07700(17) 1_555 1_555 yes
